data_7010320
loop_
_publ_author_name
'Bickley, Jamie F.'
'Bonar-Law, Richard P.'
'Femoni, Cristina'
'MacLean, Elizabeth J.'
'Steiner, Alexander'
'Teat, Simon J.'

_publ_section_title
;
 Dirhodium(II) carboxylate complexes as building blocks. Synthesis and
 structures of square boxes with tilted walls&#x200A;&#x2020;
;
_journal_issue 22
_journal_name_full 'Journal of the Chemical Society, Dalton Transactions'
_journal_page_first 4025
_journal_paper_doi 10.1039/b008060h
_journal_year 2000
_chemical_formula_sum 'C116 H138 Cl16 O54 Rh8'
_chemical_formula_weight 3787.02
_chemical_name_systematic
; 
 ? 
;
_space_group_IT_number 13
_symmetry_cell_setting monoclinic
_symmetry_space_group_name_Hall '-P 2yac'
_symmetry_space_group_name_H-M 'P 1 2/n 1'
_atom_sites_solution_hydrogens geom
_atom_sites_solution_primary direct
_atom_sites_solution_secondary difmap
_audit_creation_method SHELXL-97
_cell_angle_alpha 90.00
_cell_angle_beta 93.4120(10)
_cell_angle_gamma 90.00
_cell_formula_units_Z 2
_cell_length_a 28.7103(12)
_cell_length_b 8.6546(4)
_cell_length_c 30.3073(13)
_cell_measurement_temperature 150(2)
_cell_volume 7517.3(6)
_computing_structure_refinement 'SHELXL-97 (Sheldrick, 1997)'
_computing_structure_solution 'SHELXS-97 (Sheldrick, 1990)'
_diffrn_ambient_temperature 150(2)
_diffrn_measured_fraction_theta_full 0.855
_diffrn_measured_fraction_theta_max 0.855
_diffrn_radiation_monochromator graphite
_diffrn_radiation_source 'fine-focus sealed tube'
_diffrn_radiation_wavelength 0.68850
_diffrn_reflns_av_R_equivalents 0.0511
_diffrn_reflns_av_sigmaI/netI 0.0665
_diffrn_reflns_limit_h_max 40
_diffrn_reflns_limit_h_min -18
_diffrn_reflns_limit_k_max 12
_diffrn_reflns_limit_k_min -12
_diffrn_reflns_limit_l_max 42
_diffrn_reflns_limit_l_min -42
_diffrn_reflns_number 52661
_diffrn_reflns_theta_full 29.50
_diffrn_reflns_theta_max 29.50
_diffrn_reflns_theta_min 2.11
_exptl_absorpt_coefficient_mu 1.105
_exptl_absorpt_correction_T_max 0.9890
_exptl_absorpt_correction_T_min 0.9168
_exptl_crystal_density_diffrn 1.673
_exptl_crystal_density_method 'not measured'
_exptl_crystal_F_000 3796
_exptl_crystal_size_max 0.08
_exptl_crystal_size_mid 0.06
_exptl_crystal_size_min 0.01
_refine_diff_density_max 1.517
_refine_diff_density_min -2.250
_refine_diff_density_rms 0.160
_refine_ls_extinction_method none
_refine_ls_goodness_of_fit_ref 1.040
_refine_ls_hydrogen_treatment mixed
_refine_ls_matrix_type full
_refine_ls_number_parameters 835
_refine_ls_number_reflns 20907
_refine_ls_number_restraints 87
_refine_ls_restrained_S_all 1.040
_refine_ls_R_factor_all 0.0830
_refine_ls_R_factor_gt 0.0573
_refine_ls_shift/su_max 0.002
_refine_ls_shift/su_mean 0.000
_refine_ls_structure_factor_coef Fsqd
_refine_ls_weighting_details 'w=1/[\s^2^(Fo^2^)+(0.0744P)^2^+18.3237P] where P=(Fo^2^+2Fc^2^)/3'
_refine_ls_weighting_scheme calc
_refine_ls_wR_factor_gt 0.1389
_refine_ls_wR_factor_ref 0.1463
_reflns_number_gt 15698
_reflns_number_total 20907
_reflns_threshold_expression >2sigma(I)
_cod_data_source_file b008060h.txt
_cod_data_source_block dart48
_cod_depositor_comments
;
The following automatic conversions were performed:
'_symmetry_cell_setting' value 'Monoclinic' changed to 'monoclinic'
according to '/home/saulius/struct/CIF-dictionaries/cif_core.dic'
dictionary named 'cif_core.dic' version 2.4.1 from 2010-06-29.

Automatic conversion script
Id: cif_fix_enum 1527 2010-12-29 10:47:43Z saulius 

The following automatic conversions were performed:

'_refine_ls_weighting_scheme' value 'calc
w=1/[\s^2^(Fo^2^)+(0.0744P)^2^+18.3237P] where P=(Fo^2^+2Fc^2^)/3'
was changed to 'calc'. New tag '_refine_ls_weighting_details' was
created. The value of the new tag was set to
'w=1/[\s^2^(Fo^2^)+(0.0744P)^2^+18.3237P] where P=(Fo^2^+2Fc^2^)/3'.

Automatic conversion script
Id: cif_fix_values 3143 2015-03-26 13:38:13Z robertas 
;
_cod_original_sg_symbol_H-M P2/n
_cod_database_code 7010320

loop_
_symmetry_equiv_pos_as_xyz
'x, y, z'
'-x+1/2, y, -z+1/2'
'-x, -y, -z'
'x-1/2, -y, z-1/2'

loop_
_atom_site_label
_atom_site_type_symbol
_atom_site_fract_x
_atom_site_fract_y
_atom_site_fract_z
_atom_site_U_iso_or_equiv
_atom_site_adp_type
_atom_site_occupancy
_atom_site_calc_flag
_atom_site_refinement_flags
_atom_site_disorder_assembly
_atom_site_disorder_group
Rh1 Rh 0.678227(12) 0.37719(4) 0.509263(11) 0.01340(7) Uani 1 d . . .
Rh2 Rh 0.683885(12) 0.11055(4) 0.490007(11) 0.01376(8) Uani 1 d . . .
Rh3 Rh 0.505465(12) -0.09241(4) 0.799607(10) 0.01343(7) Uani 1 d . . .
Rh4 Rh 0.485790(12) 0.17577(4) 0.798766(10) 0.01334(7) Uani 1 d . . .
Cl1 Cl 0.53262(5) 0.23986(18) 0.55915(4) 0.0326(3) Uani 1 d . . .
Cl2 Cl 0.47865(5) 0.19744(19) 0.64524(4) 0.0343(3) Uani 1 d . . .
Cl3 Cl 0.63483(8) -0.0412(4) 0.72659(7) 0.0765(7) Uani 1 d . . .
Cl4 Cl 0.68722(6) 0.0124(3) 0.64280(5) 0.0500(4) Uani 1 d . . .
Cl5 Cl 0.57163(5) 0.0244(3) 0.93544(5) 0.0510(5) Uani 1 d . . .
Cl6 Cl 0.65920(5) 0.1020(2) 0.99670(4) 0.0412(4) Uani 1 d . . .
Cl7 Cl 0.74146(7) 0.3386(3) 0.85563(6) 0.0664(6) Uani 1 d . . .
Cl8 Cl 0.65305(7) 0.2659(3) 0.79735(5) 0.0611(6) Uani 1 d . . .
O1 O 0.74093(12) 0.3562(4) 0.54407(11) 0.0219(7) Uani 1 d . . .
O2 O 0.74134(12) 0.0990(4) 0.53221(11) 0.0206(7) Uani 1 d . . .
O3 O 0.72260(11) 0.1764(4) 0.43955(10) 0.0183(6) Uani 1 d . . .
O4 O 0.71200(12) 0.4296(4) 0.45409(10) 0.0180(6) Uani 1 d . . .
O5 O 0.62518(11) 0.1388(4) 0.44966(11) 0.0192(6) Uani 1 d . . .
O6 O 0.61646(12) 0.3834(4) 0.47308(11) 0.0200(6) Uani 1 d . . .
O7 O 0.64481(12) 0.3081(4) 0.56313(10) 0.0206(7) Uani 1 d . . .
O8 O 0.64364(12) 0.0571(4) 0.54122(11) 0.0209(7) Uani 1 d . . .
O9 O 0.72385(12) 0.4876(4) 0.36561(11) 0.0211(7) Uani 1 d . . .
O10 O 0.57088(12) 0.2626(4) 0.37426(11) 0.0247(7) Uani 1 d . . .
O11 O 0.53233(12) -0.0646(4) 0.73963(10) 0.0197(7) Uani 1 d . . .
O12 O 0.51942(13) 0.1930(4) 0.74101(10) 0.0213(7) Uani 1 d . . .
O13 O 0.44167(11) -0.1362(4) 0.76964(10) 0.0180(6) Uani 1 d . . .
O14 O 0.42556(12) 0.1185(4) 0.76538(10) 0.0192(6) Uani 1 d . . .
O15 O 0.45607(12) 0.1433(4) 0.85704(10) 0.0184(6) Uani 1 d . . .
O16 O 0.47674(12) -0.1084(4) 0.85921(10) 0.0187(6) Uani 1 d . . .
O17 O 0.54712(12) 0.2228(4) 0.83314(11) 0.0193(6) Uani 1 d . . .
O18 O 0.56792(12) -0.0296(4) 0.83032(11) 0.0200(7) Uani 1 d . . .
O19 O 0.33357(12) 0.0522(4) 0.75824(12) 0.0248(7) Uani 1 d . . .
O20 O 0.38645(12) -0.0678(4) 0.90862(11) 0.0231(7) Uani 1 d . . .
C1 C 0.75760(16) 0.2235(6) 0.54875(15) 0.0196(9) Uani 1 d . . .
C2 C 0.72542(14) 0.3177(5) 0.43062(14) 0.0139(8) Uani 1 d . . .
C3 C 0.60425(16) 0.2666(5) 0.45040(15) 0.0194(9) Uani 1 d . . .
C4 C 0.63424(16) 0.1678(5) 0.56640(14) 0.0167(8) Uani 1 d . . .
C5 C 0.74818(16) 0.3588(5) 0.38740(15) 0.0180(9) Uani 1 d . . .
C6 C 0.79707(18) 0.4219(7) 0.39976(19) 0.0309(12) Uani 1 d . . .
H6A H 0.8124 0.4495 0.3728 0.046 Uiso 1 calc R . .
H6B H 0.8155 0.3428 0.4160 0.046 Uiso 1 calc R . .
H6C H 0.7946 0.5139 0.4184 0.046 Uiso 1 calc R . .
C7 C 0.75022(19) 0.2229(6) 0.35619(16) 0.0248(10) Uani 1 d . . .
H7A H 0.7186 0.1842 0.3491 0.037 Uiso 1 calc R . .
H7B H 0.7692 0.1406 0.3703 0.037 Uiso 1 calc R . .
H7C H 0.7641 0.2557 0.3290 0.037 Uiso 1 calc R . .
C8 C 0.67730(17) 0.4734(6) 0.35255(15) 0.0204(9) Uani 1 d . . .
C9 C 0.6604(2) 0.5799(6) 0.32095(16) 0.0269(11) Uani 1 d . . .
H9 H 0.6810 0.6521 0.3087 0.032 Uiso 1 calc R . .
C10 C 0.6133(2) 0.5792(6) 0.30766(17) 0.0285(11) Uani 1 d . . .
H10 H 0.6018 0.6505 0.2858 0.034 Uiso 1 calc R . .
C11 C 0.58255(18) 0.4758(6) 0.32586(18) 0.0274(11) Uani 1 d . . .
H11 H 0.5502 0.4773 0.3170 0.033 Uiso 1 calc R . .
C12 C 0.59996(17) 0.3709(6) 0.35705(16) 0.0225(9) Uani 1 d . . .
C13 C 0.64740(17) 0.3658(5) 0.36935(15) 0.0197(9) Uani 1 d . . .
H13 H 0.6593 0.2886 0.3893 0.024 Uiso 1 calc R . .
C14 C 0.55946(16) 0.2791(6) 0.42043(17) 0.0233(10) Uani 1 d . . .
C15 C 0.53503(18) 0.4325(6) 0.42621(18) 0.0270(11) Uani 1 d . . .
H15A H 0.5563 0.5171 0.4198 0.040 Uiso 1 calc R . .
H15B H 0.5258 0.4417 0.4567 0.040 Uiso 1 calc R . .
H15C H 0.5073 0.4379 0.4059 0.040 Uiso 1 calc R . .
C16 C 0.52790(19) 0.1418(6) 0.42823(19) 0.0289(11) Uani 1 d . . .
H16A H 0.5001 0.1476 0.4079 0.043 Uiso 1 calc R . .
H16B H 0.5185 0.1436 0.4588 0.043 Uiso 1 calc R . .
H16C H 0.5448 0.0457 0.4230 0.043 Uiso 1 calc R . .
C17 C 0.60730(16) 0.1287(5) 0.60611(15) 0.0183(9) Uani 1 d . . .
C18 C 0.56091(16) 0.1687(6) 0.60670(14) 0.0188(9) Uani 1 d . . .
C19 C 0.53652(16) 0.1479(5) 0.64480(15) 0.0181(9) Uani 1 d . . .
C20 C 0.55910(16) 0.0845(5) 0.68237(14) 0.0182(9) Uani 1 d . . .
C21 C 0.60487(18) 0.0394(6) 0.68105(15) 0.0241(10) Uani 1 d . . .
C22 C 0.62964(17) 0.0631(6) 0.64312(16) 0.0236(10) Uani 1 d . . .
C23 C 0.53429(16) 0.0689(5) 0.72446(14) 0.0174(8) Uani 1 d . . .
C24 C 0.41556(17) -0.0225(5) 0.76014(14) 0.0177(8) Uani 1 d . . .
C25 C 0.45767(16) 0.0091(6) 0.87451(14) 0.0179(8) Uani 1 d . . .
C26 C 0.57392(16) 0.1096(5) 0.84162(14) 0.0185(8) Uani 1 d . . .
C27 C 0.36620(17) -0.0528(6) 0.73959(15) 0.0206(9) Uani 1 d . . .
C28 C 0.3661(2) -0.0075(6) 0.69114(16) 0.0274(11) Uani 1 d . . .
H28A H 0.3345 -0.0174 0.6775 0.041 Uiso 1 calc R . .
H28B H 0.3872 -0.0756 0.6759 0.041 Uiso 1 calc R . .
H28C H 0.3766 0.0998 0.6887 0.041 Uiso 1 calc R . .
C29 C 0.35018(18) -0.2191(6) 0.74489(16) 0.0229(10) Uani 1 d . . .
H29A H 0.3497 -0.2441 0.7764 0.034 Uiso 1 calc R . .
H29B H 0.3718 -0.2888 0.7309 0.034 Uiso 1 calc R . .
H29C H 0.3188 -0.2314 0.7308 0.034 Uiso 1 calc R . .
C30 C 0.33162(17) 0.0628(6) 0.80295(17) 0.0222(9) Uani 1 d . . .
C31 C 0.29816(19) 0.1647(6) 0.81777(19) 0.0291(11) Uani 1 d . . .
H31 H 0.2777 0.2169 0.7970 0.035 Uiso 1 calc R . .
C32 C 0.2946(2) 0.1900(7) 0.8624(2) 0.0349(13) Uani 1 d . . .
H32 H 0.2715 0.2584 0.8721 0.042 Uiso 1 calc R . .
C33 C 0.3246(2) 0.1165(7) 0.89312(19) 0.0314(12) Uani 1 d . . .
H33 H 0.3227 0.1360 0.9238 0.038 Uiso 1 calc R . .
C34 C 0.35722(17) 0.0144(6) 0.87846(16) 0.0231(10) Uani 1 d . . .
C35 C 0.36026(17) -0.0163(5) 0.83406(16) 0.0203(9) Uani 1 d . . .
H35 H 0.3818 -0.0911 0.8247 0.024 Uiso 1 calc R . .
C36 C 0.43336(17) -0.0081(6) 0.91831(14) 0.0208(9) Uani 1 d . . .
C37 C 0.4319(2) 0.1443(6) 0.94275(16) 0.0279(11) Uani 1 d . . .
H37A H 0.4132 0.2188 0.9249 0.042 Uiso 1 calc R . .
H37B H 0.4637 0.1840 0.9481 0.042 Uiso 1 calc R . .
H37C H 0.4177 0.1287 0.9710 0.042 Uiso 1 calc R . .
C38 C 0.45667(19) -0.1357(6) 0.94664(16) 0.0269(11) Uani 1 d . . .
H38A H 0.4373 -0.1600 0.9713 0.040 Uiso 1 calc R . .
H38B H 0.4874 -0.1005 0.9583 0.040 Uiso 1 calc R . .
H38C H 0.4603 -0.2283 0.9286 0.040 Uiso 1 calc R . .
C39 C 0.61762(16) 0.1447(5) 0.86954(15) 0.0186(9) Uani 1 d . . .
C40 C 0.61960(18) 0.1064(6) 0.91416(16) 0.0255(10) Uani 1 d . . .
C41 C 0.65918(18) 0.1386(6) 0.94069(16) 0.0250(10) Uani 1 d . . .
C42 C 0.69822(17) 0.2046(6) 0.92301(15) 0.0198(9) Uani 1 d . . .
C43 C 0.69544(17) 0.2481(6) 0.87883(16) 0.0239(10) Uani 1 d . . .
C44 C 0.65547(18) 0.2186(6) 0.85227(15) 0.0255(10) Uani 1 d . . .
O100 O 0.67382(15) 0.6275(4) 0.53163(12) 0.0291(8) Uani 1 d DU . .
H100 H 0.6828 0.7068 0.5186 0.044 Uiso 1 calc R . .
C101 C 0.6449(2) 0.6719(9) 0.5661(2) 0.0477(16) Uiso 1 d DU . .
H10A H 0.6489 0.5965 0.5906 0.057 Uiso 1 calc R A 1
H10B H 0.6552 0.7742 0.5777 0.057 Uiso 1 calc R A 1
C102 C 0.5970(4) 0.6799(17) 0.5517(7) 0.072(4) Uiso 0.80(4) d PDU B 1
H10A H 0.5786 0.7108 0.5765 0.107 Uiso 0.80(4) calc PR B 1
H10B H 0.5864 0.5784 0.5409 0.107 Uiso 0.80(4) calc PR B 1
H10C H 0.5928 0.7561 0.5279 0.107 Uiso 0.80(4) calc PR B 1
C112 C 0.5898(11) 0.702(4) 0.5328(13) 0.032(11) Uiso 0.20(4) d PU B 2
H11A H 0.5654 0.7341 0.5522 0.048 Uiso 0.20(4) calc PR B 2
H11B H 0.5805 0.6049 0.5180 0.048 Uiso 0.20(4) calc PR B 2
H11C H 0.5941 0.7819 0.5106 0.048 Uiso 0.20(4) calc PR B 2
O200 O 0.69462(14) -0.1446(4) 0.47214(11) 0.0256(7) Uani 1 d DU . .
H200 H 0.7235 -0.1563 0.4772 0.038 Uiso 1 calc R . .
C201 C 0.6818(2) -0.1905(7) 0.42717(17) 0.0345(13) Uani 1 d DU . .
H20A H 0.7011 -0.2795 0.4188 0.041 Uiso 1 calc R . .
H20B H 0.6874 -0.1041 0.4067 0.041 Uiso 1 calc R . .
C202 C 0.6316(2) -0.2338(8) 0.4240(2) 0.0394(14) Uani 1 d DU . .
H20C H 0.6225 -0.2648 0.3936 0.059 Uiso 1 calc R . .
H20D H 0.6128 -0.1451 0.4322 0.059 Uiso 1 calc R . .
H20E H 0.6265 -0.3202 0.4440 0.059 Uiso 1 calc R . .
O300 O 0.52732(14) -0.3492(4) 0.79954(13) 0.0294(8) Uani 1 d DU . .
C301 C 0.5709(4) -0.3930(16) 0.8208(4) 0.070(4) Uiso 0.773(18) d PDU C 1
H30A H 0.5944 -0.3124 0.8157 0.084 Uiso 0.773(18) calc PR C 1
H30B H 0.5816 -0.4907 0.8077 0.084 Uiso 0.773(18) calc PR C 1
C302 C 0.5670(6) -0.414(2) 0.8696(4) 0.094(5) Uiso 0.773(18) d PDU C 1
H30C H 0.5975 -0.4442 0.8833 0.141 Uiso 0.773(18) calc PR C 1
H30D H 0.5442 -0.4956 0.8747 0.141 Uiso 0.773(18) calc PR C 1
H30E H 0.5569 -0.3174 0.8826 0.141 Uiso 0.773(18) calc PR C 1
C311 C 0.5571(10) -0.382(3) 0.8460(10) 0.034(7) Uiso 0.227(18) d PU C 2
H31A H 0.5477 -0.3069 0.8684 0.041 Uiso 0.227(18) calc PR C 2
H31B H 0.5493 -0.4868 0.8566 0.041 Uiso 0.227(18) calc PR C 2
C312 C 0.6097(15) -0.372(5) 0.8425(15) 0.072(13) Uiso 0.227(18) d PU C 2
H31C H 0.6255 -0.3928 0.8714 0.108 Uiso 0.227(18) calc PR C 2
H31D H 0.6179 -0.2679 0.8327 0.108 Uiso 0.227(18) calc PR C 2
H31E H 0.6196 -0.4480 0.8210 0.108 Uiso 0.227(18) calc PR C 2
O400 O 0.45991(13) 0.4205(4) 0.79528(13) 0.0270(8) Uani 1 d DU . .
H400 H 0.4794 0.4914 0.8006 0.040 Uiso 1 calc R . .
C401 C 0.4170(2) 0.4575(7) 0.8154(2) 0.0378(14) Uani 1 d DU . .
H40A H 0.3976 0.3633 0.8165 0.045 Uiso 1 calc R . .
H40B H 0.3995 0.5348 0.7969 0.045 Uiso 1 calc R . .
C402 C 0.4257(3) 0.5199(8) 0.8609(2) 0.0507(18) Uani 1 d DU . .
H40C H 0.3958 0.5434 0.8734 0.076 Uiso 1 calc R . .
H40D H 0.4444 0.6144 0.8598 0.076 Uiso 1 calc R . .
H40E H 0.4426 0.4429 0.8794 0.076 Uiso 1 calc R . .
O500 O 0.5389(2) -0.4907(8) 0.7221(2) 0.0731(17) Uiso 1 d DU . .
H500 H 0.5568 -0.5110 0.7443 0.110 Uiso 1 calc R . .
C501 C 0.5661(3) -0.4508(13) 0.6858(3) 0.077(3) Uiso 1 d DU . .
H50A H 0.5645 -0.3376 0.6812 0.093 Uiso 1 calc R . .
H50B H 0.5524 -0.5011 0.6587 0.093 Uiso 1 calc R . .
C502 C 0.6150(4) -0.4968(18) 0.6924(5) 0.116(5) Uiso 1 d DU . .
H50C H 0.6317 -0.4678 0.6664 0.175 Uiso 1 calc R . .
H50D H 0.6168 -0.6089 0.6967 0.175 Uiso 1 calc R . .
H50E H 0.6291 -0.4445 0.7186 0.175 Uiso 1 calc R . .
O600 O 0.7824(3) -0.2750(9) 0.4945(2) 0.0810(19) Uiso 1 d U . .
O601 O 0.8377(3) -0.3782(10) 0.5424(3) 0.102(3) Uiso 1 d U . .
C600 C 0.7743(4) -0.2500(14) 0.5727(4) 0.092(3) Uiso 1 d U . .
H60A H 0.7929 -0.2831 0.5991 0.138 Uiso 1 calc R . .
H60B H 0.7432 -0.2967 0.5726 0.138 Uiso 1 calc R . .
H60C H 0.7714 -0.1372 0.5727 0.138 Uiso 1 calc R . .
C601 C 0.7977(4) -0.3002(12) 0.5325(3) 0.072(2) Uiso 1 d U . .
C602 C 0.8573(5) -0.4443(17) 0.5031(5) 0.105(4) Uiso 1 d U . .
H60D H 0.8591 -0.3670 0.4792 0.126 Uiso 1 calc R . .
H60E H 0.8392 -0.5351 0.4919 0.126 Uiso 1 calc R . .
C603 C 0.9095(7) -0.494(2) 0.5240(7) 0.168(7) Uiso 1 d U . .
H60F H 0.9272 -0.5412 0.5009 0.252 Uiso 1 calc R . .
H60G H 0.9063 -0.5680 0.5481 0.252 Uiso 1 calc R . .
H60H H 0.9260 -0.4017 0.5355 0.252 Uiso 1 calc R . .

loop_
_atom_site_aniso_label
_atom_site_aniso_U_11
_atom_site_aniso_U_22
_atom_site_aniso_U_33
_atom_site_aniso_U_23
_atom_site_aniso_U_13
_atom_site_aniso_U_12
Rh1 0.01517(15) 0.01062(14) 0.01467(15) 0.00029(11) 0.00307(12) 0.00022(12)
Rh2 0.01651(16) 0.01062(14) 0.01457(15) 0.00070(12) 0.00453(12) 0.00056(12)
Rh3 0.01748(16) 0.01192(15) 0.01105(14) 0.00022(11) 0.00209(12) -0.00095(12)
Rh4 0.01752(16) 0.01191(15) 0.01068(14) 0.00000(11) 0.00155(11) -0.00118(12)
Cl1 0.0314(6) 0.0466(8) 0.0202(5) 0.0108(5) 0.0051(5) 0.0102(6)
Cl2 0.0264(6) 0.0515(8) 0.0256(6) 0.0018(6) 0.0065(5) 0.0078(6)
Cl3 0.0607(12) 0.122(2) 0.0473(10) 0.0267(12) 0.0072(9) 0.0209(13)
Cl4 0.0322(7) 0.0810(13) 0.0371(8) 0.0060(8) 0.0059(6) 0.0171(8)
Cl5 0.0337(7) 0.0961(14) 0.0233(6) 0.0082(7) 0.0019(6) -0.0321(9)
Cl6 0.0325(7) 0.0713(11) 0.0198(6) 0.0053(6) 0.0015(5) -0.0129(7)
Cl7 0.0518(11) 0.1017(17) 0.0459(9) 0.0188(10) 0.0040(8) -0.0279(11)
Cl8 0.0500(10) 0.1003(16) 0.0326(8) 0.0239(9) -0.0011(7) -0.0206(10)
O1 0.0245(17) 0.0173(15) 0.0234(16) -0.0034(13) -0.0038(14) 0.0020(13)
O2 0.0204(16) 0.0170(15) 0.0242(16) 0.0011(13) 0.0002(13) 0.0015(13)
O3 0.0181(15) 0.0196(16) 0.0182(14) 0.0026(12) 0.0082(12) 0.0007(13)
O4 0.0224(16) 0.0145(14) 0.0174(14) 0.0022(11) 0.0037(12) -0.0001(12)
O5 0.0198(16) 0.0145(15) 0.0236(16) -0.0017(12) 0.0036(13) -0.0011(12)
O6 0.0198(16) 0.0175(15) 0.0227(16) -0.0030(13) 0.0007(13) 0.0018(13)
O7 0.0285(18) 0.0166(15) 0.0177(14) 0.0009(12) 0.0102(13) 0.0008(13)
O8 0.0285(18) 0.0147(15) 0.0204(15) -0.0006(12) 0.0085(14) -0.0010(13)
O9 0.0232(17) 0.0200(16) 0.0203(15) 0.0050(13) 0.0041(13) 0.0019(13)
O10 0.0204(17) 0.0305(19) 0.0231(16) -0.0022(14) 0.0001(14) -0.0018(14)
O11 0.0268(17) 0.0188(15) 0.0143(14) 0.0019(12) 0.0071(13) 0.0010(13)
O12 0.0314(18) 0.0173(15) 0.0161(14) 0.0005(12) 0.0080(13) -0.0007(14)
O13 0.0212(16) 0.0139(15) 0.0188(15) -0.0017(12) 0.0015(12) -0.0005(12)
O14 0.0239(16) 0.0166(15) 0.0166(14) -0.0002(12) -0.0027(13) -0.0009(13)
O15 0.0248(17) 0.0154(15) 0.0154(14) -0.0002(12) 0.0053(12) 0.0002(12)
O16 0.0257(17) 0.0168(15) 0.0142(14) 0.0018(12) 0.0057(12) 0.0008(13)
O17 0.0194(16) 0.0188(15) 0.0195(15) -0.0026(12) -0.0013(12) -0.0015(13)
O18 0.0219(16) 0.0174(15) 0.0205(15) -0.0009(12) -0.0005(13) -0.0001(13)
O19 0.0224(17) 0.0250(18) 0.0266(17) -0.0012(14) -0.0025(14) 0.0040(14)
O20 0.0223(17) 0.0269(18) 0.0204(16) 0.0018(13) 0.0041(13) -0.0055(14)
C1 0.018(2) 0.024(2) 0.0161(19) 0.0036(17) 0.0010(16) -0.0001(18)
C2 0.0113(18) 0.0143(19) 0.0162(18) 0.0012(15) 0.0008(15) -0.0002(15)
C3 0.019(2) 0.018(2) 0.021(2) 0.0008(17) 0.0048(17) -0.0032(17)
C4 0.021(2) 0.0151(19) 0.0143(18) 0.0009(15) 0.0028(16) 0.0017(17)
C5 0.019(2) 0.015(2) 0.020(2) 0.0046(16) 0.0070(17) -0.0008(16)
C6 0.019(2) 0.039(3) 0.035(3) 0.012(2) 0.007(2) -0.008(2)
C7 0.030(3) 0.024(2) 0.021(2) 0.0014(19) 0.0090(19) 0.004(2)
C8 0.023(2) 0.021(2) 0.018(2) -0.0008(17) 0.0034(17) 0.0028(18)
C9 0.040(3) 0.021(2) 0.020(2) 0.0037(18) 0.003(2) 0.005(2)
C10 0.043(3) 0.018(2) 0.024(2) 0.0016(18) -0.001(2) 0.009(2)
C11 0.022(2) 0.030(3) 0.030(3) -0.003(2) -0.002(2) 0.008(2)
C12 0.024(2) 0.021(2) 0.022(2) -0.0058(18) 0.0019(19) 0.0042(19)
C13 0.023(2) 0.020(2) 0.0156(19) -0.0004(16) -0.0018(17) 0.0031(18)
C14 0.014(2) 0.029(3) 0.027(2) -0.003(2) 0.0020(18) 0.0025(18)
C15 0.018(2) 0.030(3) 0.033(3) -0.002(2) -0.003(2) 0.006(2)
C16 0.023(2) 0.026(3) 0.038(3) -0.003(2) 0.007(2) -0.008(2)
C17 0.023(2) 0.016(2) 0.0177(19) -0.0019(16) 0.0083(17) -0.0020(17)
C18 0.021(2) 0.022(2) 0.0129(18) 0.0040(16) 0.0034(16) 0.0013(18)
C19 0.021(2) 0.018(2) 0.0164(19) -0.0002(16) 0.0059(17) 0.0004(17)
C20 0.022(2) 0.019(2) 0.0135(18) 0.0009(16) 0.0047(17) -0.0003(17)
C21 0.027(2) 0.030(3) 0.016(2) 0.0057(18) 0.0044(18) 0.004(2)
C22 0.020(2) 0.028(2) 0.024(2) 0.0025(19) 0.0079(19) 0.0063(19)
C23 0.020(2) 0.021(2) 0.0119(18) -0.0006(15) 0.0021(16) -0.0033(17)
C24 0.024(2) 0.018(2) 0.0107(17) 0.0015(15) 0.0016(16) -0.0001(17)
C25 0.016(2) 0.023(2) 0.0141(19) 0.0036(16) 0.0007(16) -0.0032(17)
C26 0.019(2) 0.022(2) 0.0142(18) -0.0019(17) 0.0017(16) -0.0030(18)
C27 0.021(2) 0.021(2) 0.019(2) -0.0021(17) -0.0037(17) 0.0002(18)
C28 0.035(3) 0.026(2) 0.020(2) -0.0007(19) -0.006(2) -0.001(2)
C29 0.025(2) 0.020(2) 0.023(2) -0.0023(18) -0.0046(19) -0.0054(18)
C30 0.017(2) 0.021(2) 0.029(2) -0.0034(18) 0.0020(18) -0.0020(18)
C31 0.027(3) 0.022(2) 0.038(3) -0.003(2) 0.003(2) 0.004(2)
C32 0.029(3) 0.030(3) 0.046(3) -0.007(2) 0.009(2) 0.008(2)
C33 0.031(3) 0.034(3) 0.031(3) -0.012(2) 0.011(2) -0.002(2)
C34 0.022(2) 0.022(2) 0.025(2) -0.0008(18) 0.0055(19) -0.0065(19)
C35 0.021(2) 0.015(2) 0.025(2) -0.0025(17) 0.0069(18) -0.0008(17)
C36 0.023(2) 0.027(2) 0.0130(19) -0.0022(17) 0.0067(17) -0.0040(19)
C37 0.035(3) 0.032(3) 0.018(2) -0.0067(19) 0.011(2) -0.007(2)
C38 0.030(3) 0.034(3) 0.017(2) 0.0059(19) 0.0035(19) -0.001(2)
C39 0.019(2) 0.020(2) 0.0174(19) -0.0006(16) -0.0006(17) -0.0026(17)
C40 0.021(2) 0.035(3) 0.021(2) 0.001(2) 0.0028(18) -0.011(2)
C41 0.023(2) 0.035(3) 0.017(2) -0.0008(19) 0.0017(18) -0.003(2)
C42 0.020(2) 0.021(2) 0.018(2) 0.0007(17) -0.0022(17) -0.0032(17)
C43 0.021(2) 0.028(3) 0.023(2) 0.0073(19) 0.0072(18) -0.010(2)
C44 0.026(2) 0.035(3) 0.016(2) 0.0080(19) 0.0009(18) -0.006(2)
O100 0.045(2) 0.0160(16) 0.0272(18) 0.0021(14) 0.0110(17) -0.0016(16)
O200 0.034(2) 0.0181(16) 0.0250(17) 0.0009(13) 0.0058(15) 0.0019(15)
C201 0.050(4) 0.028(3) 0.026(2) -0.006(2) 0.009(2) -0.004(3)
C202 0.046(4) 0.038(3) 0.033(3) -0.004(3) -0.003(3) 0.008(3)
O300 0.030(2) 0.0177(17) 0.040(2) 0.0022(15) 0.0030(16) -0.0026(15)
O400 0.034(2) 0.0148(16) 0.0322(19) -0.0029(14) 0.0049(16) -0.0019(14)
C401 0.027(3) 0.025(3) 0.062(4) -0.005(3) 0.004(3) 0.006(2)
C402 0.058(4) 0.033(3) 0.065(5) -0.012(3) 0.030(4) -0.009(3)

loop_
_atom_type_symbol
_atom_type_description
_atom_type_scat_dispersion_real
_atom_type_scat_dispersion_imag
_atom_type_scat_source
C C 0.0020 0.0020 'International Tables Vol C Tables 4.2.6.8 and 6.1.1.4'
O O 0.0080 0.0060 'International Tables Vol C Tables 4.2.6.8 and 6.1.1.4'
Cl Cl 0.1320 0.1590 'International Tables Vol C Tables 4.2.6.8 and 6.1.1.4'
Rh Rh -1.2870 0.9190 'International Tables Vol C Tables 4.2.6.8 and 6.1.1.4'
H H 0.0000 0.0000 'International Tables Vol C Tables 4.2.6.8 and 6.1.1.4'

loop_
_geom_angle_atom_site_label_1
_geom_angle_atom_site_label_2
_geom_angle_atom_site_label_3
_geom_angle
_geom_angle_site_symmetry_1
_geom_angle_site_symmetry_3
_geom_angle_publ_flag
O6 Rh1 O7 90.16(14) . . ?
O6 Rh1 O4 89.65(13) . . ?
O7 Rh1 O4 175.78(13) . . ?
O6 Rh1 O1 176.12(13) . . ?
O7 Rh1 O1 90.15(14) . . ?
O4 Rh1 O1 89.76(14) . . ?
O6 Rh1 Rh2 87.90(9) . . ?
O7 Rh1 Rh2 87.38(9) . . ?
O4 Rh1 Rh2 88.40(9) . . ?
O1 Rh1 Rh2 88.25(9) . . ?
O3 Rh2 O2 91.59(13) . . ?
O3 Rh2 O5 89.12(13) . . ?
O2 Rh2 O5 175.50(13) . . ?
O3 Rh2 O8 176.69(13) . . ?
O2 Rh2 O8 89.16(14) . . ?
O5 Rh2 O8 89.89(14) . . ?
O3 Rh2 Rh1 87.77(9) . . ?
O2 Rh2 Rh1 87.59(9) . . ?
O5 Rh2 Rh1 87.99(9) . . ?
O8 Rh2 Rh1 89.04(9) . . ?
O11 Rh3 O13 90.13(13) . . ?
O11 Rh3 O16 176.75(13) . . ?
O13 Rh3 O16 88.97(13) . . ?
O11 Rh3 O18 90.37(14) . . ?
O13 Rh3 O18 175.20(13) . . ?
O16 Rh3 O18 90.27(13) . . ?
O11 Rh3 Rh4 88.71(9) . . ?
O13 Rh3 Rh4 88.29(9) . . ?
O16 Rh3 Rh4 88.14(9) . . ?
O18 Rh3 Rh4 86.95(9) . . ?
O14 Rh4 O15 90.59(13) . . ?
O14 Rh4 O17 177.28(13) . . ?
O15 Rh4 O17 88.74(13) . . ?
O14 Rh4 O12 91.31(14) . . ?
O15 Rh4 O12 175.19(13) . . ?
O17 Rh4 O12 89.16(14) . . ?
O14 Rh4 Rh3 87.81(9) . . ?
O15 Rh4 Rh3 88.14(9) . . ?
O17 Rh4 Rh3 89.53(9) . . ?
O12 Rh4 Rh3 87.52(9) . . ?
C1 O1 Rh1 117.5(3) . . ?
C1 O2 Rh2 118.3(3) . . ?
C2 O3 Rh2 118.8(3) . . ?
C2 O4 Rh1 117.6(3) . . ?
C3 O5 Rh2 118.2(3) . . ?
C3 O6 Rh1 118.7(3) . . ?
C4 O7 Rh1 118.4(3) . . ?
C4 O8 Rh2 116.0(3) . . ?
C8 O9 C5 119.6(4) . . ?
C12 O10 C14 118.1(4) . . ?
C23 O11 Rh3 117.9(3) . . ?
C23 O12 Rh4 117.5(3) . . ?
C24 O13 Rh3 117.7(3) . . ?
C24 O14 Rh4 118.9(3) . . ?
C25 O15 Rh4 118.8(3) . . ?
C25 O16 Rh3 118.7(3) . . ?
C26 O17 Rh4 116.6(3) . . ?
C26 O18 Rh3 118.6(3) . . ?
C30 O19 C27 119.8(4) . . ?
C34 O20 C36 117.6(4) . . ?
O1 C1 O2 127.4(4) . . ?
O1 C1 C42 118.1(4) . 2_656 ?
O2 C1 C42 114.4(4) . 2_656 ?
O3 C2 O4 126.5(4) . . ?
O3 C2 C5 116.3(4) . . ?
O4 C2 C5 117.2(4) . . ?
O6 C3 O5 126.6(4) . . ?
O6 C3 C14 117.6(4) . . ?
O5 C3 C14 115.8(4) . . ?
O7 C4 O8 128.6(4) . . ?
O7 C4 C17 114.7(4) . . ?
O8 C4 C17 116.7(4) . . ?
O9 C5 C7 110.4(4) . . ?
O9 C5 C6 104.2(4) . . ?
C7 C5 C6 111.2(4) . . ?
O9 C5 C2 110.3(3) . . ?
C7 C5 C2 112.8(4) . . ?
C6 C5 C2 107.6(4) . . ?
O9 C8 C13 124.6(4) . . ?
O9 C8 C9 115.4(4) . . ?
C13 C8 C9 120.0(5) . . ?
C10 C9 C8 119.2(5) . . ?
C9 C10 C11 121.1(5) . . ?
C12 C11 C10 118.7(5) . . ?
O10 C12 C11 120.2(5) . . ?
O10 C12 C13 118.9(4) . . ?
C11 C12 C13 120.8(5) . . ?
C8 C13 C12 119.9(4) . . ?
O10 C14 C15 109.1(4) . . ?
O10 C14 C16 104.0(4) . . ?
C15 C14 C16 112.5(4) . . ?
O10 C14 C3 109.4(4) . . ?
C15 C14 C3 111.7(4) . . ?
C16 C14 C3 109.8(4) . . ?
C18 C17 C22 119.7(4) . . ?
C18 C17 C4 119.8(4) . . ?
C22 C17 C4 120.4(4) . . ?
C17 C18 C19 120.7(4) . . ?
C17 C18 Cl1 119.1(3) . . ?
C19 C18 Cl1 120.1(4) . . ?
C20 C19 C18 119.7(4) . . ?
C20 C19 Cl2 119.8(3) . . ?
C18 C19 Cl2 120.5(4) . . ?
C21 C20 C19 119.3(4) . . ?
C21 C20 C23 120.1(4) . . ?
C19 C20 C23 120.6(4) . . ?
C20 C21 C22 121.0(4) . . ?
C20 C21 Cl3 121.5(4) . . ?
C22 C21 Cl3 117.5(4) . . ?
C17 C22 C21 119.5(4) . . ?
C17 C22 Cl4 120.2(4) . . ?
C21 C22 Cl4 120.3(4) . . ?
O11 C23 O12 127.9(4) . . ?
O11 C23 C20 115.5(4) . . ?
O12 C23 C20 116.5(4) . . ?
O13 C24 O14 126.8(4) . . ?
O13 C24 C27 118.8(4) . . ?
O14 C24 C27 114.5(4) . . ?
O16 C25 O15 126.1(4) . . ?
O16 C25 C36 117.9(4) . . ?
O15 C25 C36 116.0(4) . . ?
O18 C26 O17 127.9(4) . . ?
O18 C26 C39 116.2(4) . . ?
O17 C26 C39 115.9(4) . . ?
O19 C27 C28 104.6(4) . . ?
O19 C27 C29 110.3(4) . . ?
C28 C27 C29 111.3(4) . . ?
O19 C27 C24 109.8(4) . . ?
C28 C27 C24 107.2(4) . . ?
C29 C27 C24 113.3(4) . . ?
O19 C30 C35 125.6(4) . . ?
O19 C30 C31 115.6(5) . . ?
C35 C30 C31 118.8(5) . . ?
C32 C31 C30 120.5(5) . . ?
C31 C32 C33 120.5(5) . . ?
C34 C33 C32 119.0(5) . . ?
C35 C34 C33 121.4(5) . . ?
C35 C34 O20 118.0(4) . . ?
C33 C34 O20 120.5(5) . . ?
C34 C35 C30 119.8(4) . . ?
O20 C36 C37 110.8(4) . . ?
O20 C36 C38 103.1(4) . . ?
C37 C36 C38 112.2(4) . . ?
O20 C36 C25 108.7(3) . . ?
C37 C36 C25 111.3(4) . . ?
C38 C36 C25 110.4(4) . . ?
C44 C39 C40 119.2(4) . . ?
C44 C39 C26 121.8(4) . . ?
C40 C39 C26 119.0(4) . . ?
C41 C40 C39 120.2(4) . . ?
C41 C40 Cl5 121.2(4) . . ?
C39 C40 Cl5 118.6(4) . . ?
C40 C41 C42 120.8(4) . . ?
C40 C41 Cl6 119.2(4) . . ?
C42 C41 Cl6 120.0(4) . . ?
C43 C42 C41 118.7(4) . . ?
C43 C42 C1 121.3(4) . 2_656 ?
C41 C42 C1 119.9(4) . 2_656 ?
C44 C43 C42 120.5(4) . . ?
C44 C43 Cl7 118.4(4) . . ?
C42 C43 Cl7 121.0(4) . . ?
C43 C44 C39 120.4(4) . . ?
C43 C44 Cl8 120.3(4) . . ?
C39 C44 Cl8 119.3(4) . . ?
C102 C101 O100 112.6(9) . . ?
C102 C101 C112 16.4(11) . . ?
O100 C101 C112 98.9(11) . . ?
O200 C201 C202 108.7(5) . . ?
C301 O300 C311 32.9(10) . . ?
O300 C301 C302 111.3(10) . . ?
C312 C311 O300 114(3) . . ?
O400 C401 C402 111.9(5) . . ?
O500 C501 C502 113.1(9) . . ?
C601 O601 C602 112.2(9) . . ?
O600 C601 O601 123.3(10) . . ?
O600 C601 C600 124.1(10) . . ?
O601 C601 C600 112.5(9) . . ?
O601 C602 C603 100.0(11) . . ?

loop_
_geom_bond_atom_site_label_1
_geom_bond_atom_site_label_2
_geom_bond_distance
_geom_bond_site_symmetry_2
_geom_bond_publ_flag
Rh1 O6 2.029(3) . ?
Rh1 O7 2.032(3) . ?
Rh1 O4 2.034(3) . ?
Rh1 O1 2.040(3) . ?
Rh1 Rh2 2.3882(5) . ?
Rh2 O3 2.025(3) . ?
Rh2 O2 2.029(3) . ?
Rh2 O5 2.037(3) . ?
Rh2 O8 2.042(3) . ?
Rh3 O11 2.031(3) . ?
Rh3 O13 2.031(3) . ?
Rh3 O16 2.035(3) . ?
Rh3 O18 2.044(3) . ?
Rh3 Rh4 2.3885(5) . ?
Rh4 O14 2.013(3) . ?
Rh4 O15 2.026(3) . ?
Rh4 O17 2.033(3) . ?
Rh4 O12 2.054(3) . ?
Cl1 C18 1.725(5) . ?
Cl2 C19 1.717(5) . ?
Cl3 C21 1.729(5) . ?
Cl4 C22 1.711(5) . ?
Cl5 C40 1.709(5) . ?
Cl6 C41 1.727(5) . ?
Cl7 C43 1.722(5) . ?
Cl8 C44 1.712(5) . ?
O1 C1 1.248(6) . ?
O2 C1 1.266(6) . ?
O3 C2 1.257(5) . ?
O4 C2 1.275(5) . ?
O5 C3 1.260(6) . ?
O6 C3 1.260(6) . ?
O7 C4 1.257(6) . ?
O8 C4 1.264(5) . ?
O9 C8 1.377(6) . ?
O9 C5 1.454(6) . ?
O10 C12 1.378(6) . ?
O10 C14 1.463(6) . ?
O11 C23 1.246(6) . ?
O12 C23 1.270(6) . ?
O13 C24 1.260(6) . ?
O14 C24 1.261(6) . ?
O15 C25 1.276(6) . ?
O16 C25 1.257(6) . ?
O17 C26 1.262(6) . ?
O18 C26 1.262(6) . ?
O19 C30 1.363(6) . ?
O19 C27 1.444(6) . ?
O20 C34 1.398(6) . ?
O20 C36 1.456(6) . ?
C1 C42 1.496(6) 2_656 ?
C2 C5 1.540(6) . ?
C3 C14 1.533(7) . ?
C4 C17 1.507(6) . ?
C5 C7 1.513(7) . ?
C5 C6 1.532(7) . ?
C8 C13 1.384(7) . ?
C8 C9 1.395(7) . ?
C9 C10 1.390(8) . ?
C10 C11 1.393(8) . ?
C11 C12 1.383(7) . ?
C12 C13 1.391(7) . ?
C14 C15 1.517(7) . ?
C14 C16 1.522(7) . ?
C17 C18 1.377(7) . ?
C17 C22 1.380(7) . ?
C18 C19 1.397(6) . ?
C19 C20 1.389(6) . ?
C20 C21 1.374(7) . ?
C20 C23 1.504(6) . ?
C21 C22 1.402(6) . ?
C24 C27 1.536(7) . ?
C25 C36 1.543(6) . ?
C26 C39 1.502(6) . ?
C27 C28 1.520(7) . ?
C27 C29 1.522(7) . ?
C30 C35 1.393(7) . ?
C30 C31 1.398(7) . ?
C31 C32 1.380(8) . ?
C32 C33 1.384(9) . ?
C33 C34 1.380(7) . ?
C34 C35 1.380(7) . ?
C36 C37 1.515(7) . ?
C36 C38 1.528(7) . ?
C39 C44 1.390(7) . ?
C39 C40 1.390(6) . ?
C40 C41 1.381(7) . ?
C41 C42 1.393(7) . ?
C42 C43 1.389(6) . ?
C42 C1 1.496(6) 2_656 ?
C43 C44 1.386(7) . ?
O100 C101 1.425(7) . ?
C101 C102 1.422(12) . ?
C101 C112 1.84(4) . ?
O200 C201 1.446(6) . ?
C201 C202 1.487(8) . ?
O300 C301 1.423(10) . ?
O300 C311 1.63(3) . ?
C301 C302 1.501(13) . ?
C311 C312 1.52(5) . ?
O400 C401 1.441(6) . ?
C401 C402 1.488(8) . ?
O500 C501 1.428(10) . ?
C501 C502 1.461(12) . ?
O600 C601 1.228(11) . ?
O601 C601 1.349(12) . ?
O601 C602 1.464(15) . ?
C600 C601 1.489(15) . ?
C602 C603 1.65(2) . ?

loop_
_geom_hbond_atom_site_label_D
_geom_hbond_atom_site_label_H
_geom_hbond_atom_site_label_A
_geom_hbond_distance_DH
_geom_hbond_distance_HA
_geom_hbond_distance_DA
_geom_hbond_angle_DHA
_geom_hbond_site_symmetry_A
O100 H100 O200 0.84 1.95 2.761(5) 161.6 1_565
O200 H200 O600 0.84 2.02 2.808(8) 155.5 .
O400 H400 O300 0.84 1.95 2.776(5) 167.6 1_565

loop_
_geom_torsion_atom_site_label_1
_geom_torsion_atom_site_label_2
_geom_torsion_atom_site_label_3
_geom_torsion_atom_site_label_4
_geom_torsion
_geom_torsion_site_symmetry_1
_geom_torsion_site_symmetry_2
_geom_torsion_site_symmetry_3
_geom_torsion_site_symmetry_4
_geom_torsion_publ_flag
O6 Rh1 Rh2 O3 94.84(13) . . . . ?
O7 Rh1 Rh2 O3 -174.90(14) . . . . ?
O4 Rh1 Rh2 O3 5.14(13) . . . . ?
O1 Rh1 Rh2 O3 -84.67(14) . . . . ?
O6 Rh1 Rh2 O2 -173.47(13) . . . . ?
O7 Rh1 Rh2 O2 -83.22(14) . . . . ?
O4 Rh1 Rh2 O2 96.82(13) . . . . ?
O1 Rh1 Rh2 O2 7.01(14) . . . . ?
O6 Rh1 Rh2 O5 5.64(13) . . . . ?
O7 Rh1 Rh2 O5 95.90(14) . . . . ?
O4 Rh1 Rh2 O5 -84.06(13) . . . . ?
O1 Rh1 Rh2 O5 -173.87(14) . . . . ?
O6 Rh1 Rh2 O8 -84.28(14) . . . . ?
O7 Rh1 Rh2 O8 5.98(14) . . . . ?
O4 Rh1 Rh2 O8 -173.98(14) . . . . ?
O1 Rh1 Rh2 O8 96.21(14) . . . . ?
O11 Rh3 Rh4 O14 86.51(14) . . . . ?
O13 Rh3 Rh4 O14 -3.67(13) . . . . ?
O16 Rh3 Rh4 O14 -92.69(13) . . . . ?
O18 Rh3 Rh4 O14 176.94(13) . . . . ?
O11 Rh3 Rh4 O15 177.16(14) . . . . ?
O13 Rh3 Rh4 O15 86.99(13) . . . . ?
O16 Rh3 Rh4 O15 -2.03(13) . . . . ?
O18 Rh3 Rh4 O15 -92.40(13) . . . . ?
O11 Rh3 Rh4 O17 -94.08(14) . . . . ?
O13 Rh3 Rh4 O17 175.74(13) . . . . ?
O16 Rh3 Rh4 O17 86.72(13) . . . . ?
O18 Rh3 Rh4 O17 -3.65(13) . . . . ?
O11 Rh3 Rh4 O12 -4.90(14) . . . . ?
O13 Rh3 Rh4 O12 -95.07(13) . . . . ?
O16 Rh3 Rh4 O12 175.91(14) . . . . ?
O18 Rh3 Rh4 O12 85.54(14) . . . . ?
O6 Rh1 O1 C1 -15(2) . . . . ?
O7 Rh1 O1 C1 79.2(3) . . . . ?
O4 Rh1 O1 C1 -96.6(3) . . . . ?
Rh2 Rh1 O1 C1 -8.2(3) . . . . ?
O3 Rh2 O2 C1 79.5(3) . . . . ?
O5 Rh2 O2 C1 -19.5(18) . . . . ?
O8 Rh2 O2 C1 -97.2(3) . . . . ?
Rh1 Rh2 O2 C1 -8.1(3) . . . . ?
O2 Rh2 O3 C2 -97.2(3) . . . . ?
O5 Rh2 O3 C2 78.4(3) . . . . ?
O8 Rh2 O3 C2 6(3) . . . . ?
Rh1 Rh2 O3 C2 -9.7(3) . . . . ?
O6 Rh1 O4 C2 -90.3(3) . . . . ?
O7 Rh1 O4 C2 -3(2) . . . . ?
O1 Rh1 O4 C2 85.8(3) . . . . ?
Rh2 Rh1 O4 C2 -2.4(3) . . . . ?
O3 Rh2 O5 C3 -93.7(3) . . . . ?
O2 Rh2 O5 C3 5.4(18) . . . . ?
O8 Rh2 O5 C3 83.1(3) . . . . ?
Rh1 Rh2 O5 C3 -5.9(3) . . . . ?
O7 Rh1 O6 C3 -94.7(3) . . . . ?
O4 Rh1 O6 C3 81.1(3) . . . . ?
O1 Rh1 O6 C3 0(2) . . . . ?
Rh2 Rh1 O6 C3 -7.3(3) . . . . ?
O6 Rh1 O7 C4 80.8(3) . . . . ?
O4 Rh1 O7 C4 -7(2) . . . . ?
O1 Rh1 O7 C4 -95.3(3) . . . . ?
Rh2 Rh1 O7 C4 -7.1(3) . . . . ?
O3 Rh2 O8 C4 -22(3) . . . . ?
O2 Rh2 O8 C4 80.9(3) . . . . ?
O5 Rh2 O8 C4 -94.7(3) . . . . ?
Rh1 Rh2 O8 C4 -6.7(3) . . . . ?
O13 Rh3 O11 C23 94.3(4) . . . . ?
O16 Rh3 O11 C23 20(3) . . . . ?
O18 Rh3 O11 C23 -80.9(4) . . . . ?
Rh4 Rh3 O11 C23 6.0(3) . . . . ?
O14 Rh4 O12 C23 -82.3(3) . . . . ?
O15 Rh4 O12 C23 30.9(18) . . . . ?
O17 Rh4 O12 C23 95.0(3) . . . . ?
Rh3 Rh4 O12 C23 5.4(3) . . . . ?
O11 Rh3 O13 C24 -87.1(3) . . . . ?
O16 Rh3 O13 C24 89.8(3) . . . . ?
O18 Rh3 O13 C24 8.9(17) . . . . ?
Rh4 Rh3 O13 C24 1.7(3) . . . . ?
O15 Rh4 O14 C24 -81.2(3) . . . . ?
O17 Rh4 O14 C24 -6(3) . . . . ?
O12 Rh4 O14 C24 94.4(3) . . . . ?
Rh3 Rh4 O14 C24 6.9(3) . . . . ?
O14 Rh4 O15 C25 89.2(3) . . . . ?
O17 Rh4 O15 C25 -88.1(3) . . . . ?
O12 Rh4 O15 C25 -24.0(18) . . . . ?
Rh3 Rh4 O15 C25 1.4(3) . . . . ?
O11 Rh3 O16 C25 -11(3) . . . . ?
O13 Rh3 O16 C25 -85.0(3) . . . . ?
O18 Rh3 O16 C25 90.3(3) . . . . ?
Rh4 Rh3 O16 C25 3.3(3) . . . . ?
O14 Rh4 O17 C26 15(3) . . . . ?
O15 Rh4 O17 C26 90.5(3) . . . . ?
O12 Rh4 O17 C26 -85.2(3) . . . . ?
Rh3 Rh4 O17 C26 2.4(3) . . . . ?
O11 Rh3 O18 C26 94.8(3) . . . . ?
O13 Rh3 O18 C26 -1.2(17) . . . . ?
O16 Rh3 O18 C26 -82.0(3) . . . . ?
Rh4 Rh3 O18 C26 6.1(3) . . . . ?
Rh1 O1 C1 O2 4.3(6) . . . . ?
Rh1 O1 C1 C42 -175.5(3) . . . 2_656 ?
Rh2 O2 C1 O1 4.1(6) . . . . ?
Rh2 O2 C1 C42 -176.0(3) . . . 2_656 ?
Rh2 O3 C2 O4 11.2(6) . . . . ?
Rh2 O3 C2 C5 -170.0(3) . . . . ?
Rh1 O4 C2 O3 -4.9(6) . . . . ?
Rh1 O4 C2 C5 176.3(3) . . . . ?
Rh1 O6 C3 O5 4.9(6) . . . . ?
Rh1 O6 C3 C14 -175.1(3) . . . . ?
Rh2 O5 C3 O6 1.9(6) . . . . ?
Rh2 O5 C3 C14 -178.1(3) . . . . ?
Rh1 O7 C4 O8 3.9(7) . . . . ?
Rh1 O7 C4 C17 -176.9(3) . . . . ?
Rh2 O8 C4 O7 3.2(7) . . . . ?
Rh2 O8 C4 C17 -176.0(3) . . . . ?
C8 O9 C5 C7 64.7(5) . . . . ?
C8 O9 C5 C6 -175.8(4) . . . . ?
C8 O9 C5 C2 -60.5(5) . . . . ?
O3 C2 C5 O9 141.3(4) . . . . ?
O4 C2 C5 O9 -39.8(5) . . . . ?
O3 C2 C5 C7 17.4(6) . . . . ?
O4 C2 C5 C7 -163.7(4) . . . . ?
O3 C2 C5 C6 -105.6(5) . . . . ?
O4 C2 C5 C6 73.3(5) . . . . ?
C5 O9 C8 C13 20.3(7) . . . . ?
C5 O9 C8 C9 -161.4(4) . . . . ?
O9 C8 C9 C10 -176.5(4) . . . . ?
C13 C8 C9 C10 1.8(7) . . . . ?
C8 C9 C10 C11 1.0(8) . . . . ?
C9 C10 C11 C12 -1.2(8) . . . . ?
C14 O10 C12 C11 -110.0(5) . . . . ?
C14 O10 C12 C13 74.3(5) . . . . ?
C10 C11 C12 O10 -177.1(4) . . . . ?
C10 C11 C12 C13 -1.6(7) . . . . ?
O9 C8 C13 C12 173.7(4) . . . . ?
C9 C8 C13 C12 -4.5(7) . . . . ?
O10 C12 C13 C8 -179.9(4) . . . . ?
C11 C12 C13 C8 4.4(7) . . . . ?
C12 O10 C14 C15 60.5(5) . . . . ?
C12 O10 C14 C16 -179.3(4) . . . . ?
C12 O10 C14 C3 -62.1(5) . . . . ?
O6 C3 C14 O10 116.7(5) . . . . ?
O5 C3 C14 O10 -63.3(5) . . . . ?
O6 C3 C14 C15 -4.3(6) . . . . ?
O5 C3 C14 C15 175.8(4) . . . . ?
O6 C3 C14 C16 -129.8(5) . . . . ?
O5 C3 C14 C16 50.2(5) . . . . ?
O7 C4 C17 C18 74.5(6) . . . . ?
O8 C4 C17 C18 -106.2(5) . . . . ?
O7 C4 C17 C22 -100.9(5) . . . . ?
O8 C4 C17 C22 78.5(6) . . . . ?
C22 C17 C18 C19 1.9(7) . . . . ?
C4 C17 C18 C19 -173.5(4) . . . . ?
C22 C17 C18 Cl1 -176.2(4) . . . . ?
C4 C17 C18 Cl1 8.5(6) . . . . ?
C17 C18 C19 C20 -0.7(7) . . . . ?
Cl1 C18 C19 C20 177.3(4) . . . . ?
C17 C18 C19 Cl2 -179.8(4) . . . . ?
Cl1 C18 C19 Cl2 -1.7(6) . . . . ?
C18 C19 C20 C21 -1.8(7) . . . . ?
Cl2 C19 C20 C21 177.3(4) . . . . ?
C18 C19 C20 C23 176.7(4) . . . . ?
Cl2 C19 C20 C23 -4.2(6) . . . . ?
C19 C20 C21 C22 3.0(8) . . . . ?
C23 C20 C21 C22 -175.4(5) . . . . ?
C19 C20 C21 Cl3 -179.6(4) . . . . ?
C23 C20 C21 Cl3 1.9(7) . . . . ?
C18 C17 C22 C21 -0.6(7) . . . . ?
C4 C17 C22 C21 174.7(5) . . . . ?
C18 C17 C22 Cl4 179.8(4) . . . . ?
C4 C17 C22 Cl4 -4.8(7) . . . . ?
C20 C21 C22 C17 -1.9(8) . . . . ?
Cl3 C21 C22 C17 -179.3(4) . . . . ?
C20 C21 C22 Cl4 177.7(4) . . . . ?
Cl3 C21 C22 Cl4 0.2(7) . . . . ?
Rh3 O11 C23 O12 -3.5(7) . . . . ?
Rh3 O11 C23 C20 173.7(3) . . . . ?
Rh4 O12 C23 O11 -2.3(7) . . . . ?
Rh4 O12 C23 C20 -179.6(3) . . . . ?
C21 C20 C23 O11 -58.8(6) . . . . ?
C19 C20 C23 O11 122.7(5) . . . . ?
C21 C20 C23 O12 118.8(5) . . . . ?
C19 C20 C23 O12 -59.7(6) . . . . ?
Rh3 O13 C24 O14 3.6(6) . . . . ?
Rh3 O13 C24 C27 -177.0(3) . . . . ?
Rh4 O14 C24 O13 -8.1(6) . . . . ?
Rh4 O14 C24 C27 172.5(3) . . . . ?
Rh3 O16 C25 O15 -3.3(6) . . . . ?
Rh3 O16 C25 C36 176.2(3) . . . . ?
Rh4 O15 C25 O16 0.9(6) . . . . ?
Rh4 O15 C25 C36 -178.7(3) . . . . ?
Rh3 O18 C26 O17 -6.5(6) . . . . ?
Rh3 O18 C26 C39 171.8(3) . . . . ?
Rh4 O17 C26 O18 2.1(6) . . . . ?
Rh4 O17 C26 C39 -176.2(3) . . . . ?
C30 O19 C27 C28 -167.7(4) . . . . ?
C30 O19 C27 C29 72.5(5) . . . . ?
C30 O19 C27 C24 -53.0(5) . . . . ?
O13 C24 C27 O19 139.8(4) . . . . ?
O14 C24 C27 O19 -40.7(5) . . . . ?
O13 C24 C27 C28 -107.1(5) . . . . ?
O14 C24 C27 C28 72.4(5) . . . . ?
O13 C24 C27 C29 16.1(6) . . . . ?
O14 C24 C27 C29 -164.4(4) . . . . ?
C27 O19 C30 C35 2.7(7) . . . . ?
C27 O19 C30 C31 -178.5(4) . . . . ?
O19 C30 C31 C32 -176.9(5) . . . . ?
C35 C30 C31 C32 2.0(8) . . . . ?
C30 C31 C32 C33 0.9(9) . . . . ?
C31 C32 C33 C34 -1.7(9) . . . . ?
C32 C33 C34 C35 -0.5(8) . . . . ?
C32 C33 C34 O20 -176.7(5) . . . . ?
C36 O20 C34 C35 85.3(5) . . . . ?
C36 O20 C34 C33 -98.3(5) . . . . ?
C33 C34 C35 C30 3.4(7) . . . . ?
O20 C34 C35 C30 179.8(4) . . . . ?
O19 C30 C35 C34 174.7(5) . . . . ?
C31 C30 C35 C34 -4.1(7) . . . . ?
C34 O20 C36 C37 67.2(5) . . . . ?
C34 O20 C36 C38 -172.6(4) . . . . ?
C34 O20 C36 C25 -55.5(5) . . . . ?
O16 C25 C36 O20 -83.6(5) . . . . ?
O15 C25 C36 O20 96.0(5) . . . . ?
O16 C25 C36 C37 154.1(4) . . . . ?
O15 C25 C36 C37 -26.3(6) . . . . ?
O16 C25 C36 C38 28.8(6) . . . . ?
O15 C25 C36 C38 -151.7(4) . . . . ?
O18 C26 C39 C44 105.3(6) . . . . ?
O17 C26 C39 C44 -76.2(6) . . . . ?
O18 C26 C39 C40 -76.7(6) . . . . ?
O17 C26 C39 C40 101.8(5) . . . . ?
C44 C39 C40 C41 -1.4(8) . . . . ?
C26 C39 C40 C41 -179.4(5) . . . . ?
C44 C39 C40 Cl5 176.8(4) . . . . ?
C26 C39 C40 Cl5 -1.3(7) . . . . ?
C39 C40 C41 C42 -2.3(8) . . . . ?
Cl5 C40 C41 C42 179.6(4) . . . . ?
C39 C40 C41 Cl6 175.6(4) . . . . ?
Cl5 C40 C41 Cl6 -2.5(7) . . . . ?
C40 C41 C42 C43 4.7(8) . . . . ?
Cl6 C41 C42 C43 -173.1(4) . . . . ?
C40 C41 C42 C1 -173.7(5) . . . 2_656 ?
Cl6 C41 C42 C1 8.5(7) . . . 2_656 ?
C41 C42 C43 C44 -3.5(8) . . . . ?
C1 C42 C43 C44 174.8(5) 2_656 . . . ?
C41 C42 C43 Cl7 176.9(4) . . . . ?
C1 C42 C43 Cl7 -4.8(7) 2_656 . . . ?
C42 C43 C44 C39 -0.1(8) . . . . ?
Cl7 C43 C44 C39 179.5(4) . . . . ?
C42 C43 C44 Cl8 -177.5(4) . . . . ?
Cl7 C43 C44 Cl8 2.1(7) . . . . ?
C40 C39 C44 C43 2.6(8) . . . . ?
C26 C39 C44 C43 -179.4(5) . . . . ?
C40 C39 C44 Cl8 -180.0(4) . . . . ?
C26 C39 C44 Cl8 -2.0(7) . . . . ?
C311 O300 C301 C302 7(2) . . . . ?
C301 O300 C311 C312 21(2) . . . . ?
C602 O601 C601 O600 -6.8(16) . . . . ?
C602 O601 C601 C600 172.6(10) . . . . ?
C601 O601 C602 C603 167.8(11) . . . . ?
